data_7007236
loop_
_publ_author_name
'Auvray, Nicolas'
'Basu Baul, Tushar S.'
'Braunstein, Pierre'
'Croizat, Pierre'
'Englert, Ulli'
'Herberich, Gerhard E.'
'Welter, Richard'

_publ_section_title
;
 Organometallic building blocks with amino-substituted cyclopentadienyl
 and boratabenzene ligands for the synthesis of heterometallic
 complexes and clusters.
;
_journal_issue 24
_journal_name_full 'Dalton transactions (Cambridge, England : 2003)'
_journal_page_first 2950
_journal_page_last 2958
_journal_paper_doi 10.1039/b602106a
_journal_year 2006
_chemical_formula_moiety 'C34 H30 Mo2 N4 O6 Pt, 2(O C4 H8)'
_chemical_formula_sum 'C42 H46 Mo2 N4 O8 Pt'
_chemical_formula_weight 1121.80
_chemical_name_systematic
;
?
;
_space_group_IT_number 2
_symmetry_cell_setting triclinic
_symmetry_space_group_name_Hall '-P 1'
_symmetry_space_group_name_H-M 'P -1'
_atom_sites_solution_hydrogens geom
_atom_sites_solution_primary direct
_atom_sites_solution_secondary difmap
_audit_creation_method SHELXL-97
_cell_angle_alpha 94.91(5)
_cell_angle_beta 109.36(5)
_cell_angle_gamma 107.20(5)
_cell_formula_units_Z 1
_cell_length_a 8.518(5)
_cell_length_b 11.117(5)
_cell_length_c 12.785(5)
_cell_measurement_reflns_used 22809
_cell_measurement_temperature 173(2)
_cell_measurement_theta_max 30.034
_cell_measurement_theta_min 1.018
_cell_volume 1068.2(11)
_computing_cell_refinement 'Denzo (Nonius B.V., 1998)'
_computing_data_collection 'Collect (Nonius B.V., 1998)'
_computing_data_reduction 'Denzo (Nonius B.V., 1998)'
_computing_molecular_graphics 'PLATON 98 (Spek, 1998)'
_computing_publication_material 'SHELXL-97 (Sheldrick, 1997)'
_computing_structure_refinement 'SHELXL-97 (Sheldrick, 1997)'
_computing_structure_solution 'SHELXS-97 (Sheldrick, 1997)'
_diffrn_ambient_temperature 173(2)
_diffrn_measured_fraction_theta_full 0.976
_diffrn_measured_fraction_theta_max 0.976
_diffrn_measurement_device_type KappaCCD
_diffrn_measurement_method '\p scans'
_diffrn_radiation_monochromator graphite
_diffrn_radiation_source 'fine-focus sealed tube'
_diffrn_radiation_type MoK\a
_diffrn_radiation_wavelength 0.71069
_diffrn_reflns_av_R_equivalents 0.0000
_diffrn_reflns_av_sigmaI/netI 0.1680
_diffrn_reflns_limit_h_max 11
_diffrn_reflns_limit_h_min -11
_diffrn_reflns_limit_k_max 15
_diffrn_reflns_limit_k_min -15
_diffrn_reflns_limit_l_max 17
_diffrn_reflns_limit_l_min 0
_diffrn_reflns_number 6095
_diffrn_reflns_theta_full 30.04
_diffrn_reflns_theta_max 30.04
_diffrn_reflns_theta_min 2.33
_exptl_absorpt_coefficient_mu 3.899
_exptl_absorpt_correction_type none
_exptl_crystal_colour orange
_exptl_crystal_density_diffrn 1.744
_exptl_crystal_density_method 'not measured'
_exptl_crystal_description prism
_exptl_crystal_F_000 552
_exptl_crystal_size_max 0.10
_exptl_crystal_size_mid 0.10
_exptl_crystal_size_min 0.10
_refine_diff_density_max 2.060
_refine_diff_density_min -1.443
_refine_diff_density_rms 0.173
_refine_ls_extinction_method none
_refine_ls_goodness_of_fit_ref 0.980
_refine_ls_hydrogen_treatment constr
_refine_ls_matrix_type full
_refine_ls_number_parameters 259
_refine_ls_number_reflns 6094
_refine_ls_number_restraints 0
_refine_ls_restrained_S_all 0.980
_refine_ls_R_factor_all 0.1475
_refine_ls_R_factor_gt 0.0744
_refine_ls_shift/su_max 0.001
_refine_ls_shift/su_mean 0.000
_refine_ls_structure_factor_coef Fsqd
_refine_ls_weighting_details 'calc w=1/[\s^2^(Fo^2^)+(0.0367P)^2^+0.0000P] where P=(Fo^2^+2Fc^2^)/3'
_refine_ls_weighting_scheme calc
_refine_ls_wR_factor_gt 0.1426
_refine_ls_wR_factor_ref 0.1687
_reflns_number_gt 3564
_reflns_number_total 6094
_reflns_threshold_expression >2sigma(I)
_cod_data_source_file b602106a.txt
_cod_data_source_block croizat
_cod_original_cell_volume 1068.3(9)
_cod_database_code 7007236

loop_
_symmetry_equiv_pos_as_xyz
'x, y, z'
'-x, -y, -z'

loop_
_atom_site_label
_atom_site_type_symbol
_atom_site_fract_x
_atom_site_fract_y
_atom_site_fract_z
_atom_site_U_iso_or_equiv
_atom_site_adp_type
_atom_site_occupancy
_atom_site_symmetry_multiplicity
_atom_site_calc_flag
_atom_site_refinement_flags
_atom_site_disorder_assembly
_atom_site_disorder_group
Pt Pt 0.0000 0.0000 0.5000 0.04091(19) Uani 1 2 d S . .
Mo Mo -0.32287(10) -0.09476(6) 0.30588(6) 0.0420(2) Uani 1 1 d . . .
O1 O -0.3692(10) -0.1021(7) 0.5390(6) 0.0632(19) Uani 1 1 d . . .
O2 O 0.0084(10) -0.1385(7) 0.2792(6) 0.0596(18) Uani 1 1 d . . .
O3 O -0.4465(13) -0.3926(7) 0.2675(7) 0.088(3) Uani 1 1 d . . .
O4 O 0.0774(15) 0.2528(9) 0.1892(9) 0.106(3) Uani 1 1 d . . .
N1 N 0.0236(11) 0.1697(7) 0.4655(6) 0.0478(19) Uani 1 1 d . . .
N2 N -0.6995(13) -0.2065(9) 0.0658(8) 0.063(2) Uani 1 1 d . . .
C1 C -0.3392(13) -0.0988(9) 0.4567(9) 0.050(2) Uani 1 1 d . . .
C2 C -0.1047(14) -0.1161(8) 0.2990(8) 0.046(2) Uani 1 1 d . . .
C3 C -0.3980(15) -0.2796(10) 0.2851(9) 0.060(3) Uani 1 1 d . . .
C4 C -0.5724(14) -0.0339(10) 0.2344(9) 0.058(3) Uani 1 1 d . . .
H4 H -0.6623 -0.0597 0.2646 0.070 Uiso 1 1 calc . . .
C5 C -0.4164(15) 0.0796(10) 0.2804(9) 0.055(2) Uani 1 1 d . . .
H5 H -0.3874 0.1445 0.3439 0.066 Uiso 1 1 calc . . .
C6 C -0.3161(13) 0.0765(9) 0.2146(9) 0.053(2) Uani 1 1 d . . .
H6 H -0.2058 0.1399 0.2256 0.064 Uiso 1 1 calc . . .
C7 C -0.4042(13) -0.0358(9) 0.1286(7) 0.048(2) Uani 1 1 d . . .
H7 H -0.3609 -0.0635 0.0748 0.057 Uiso 1 1 calc . . .
C8 C -0.5687(14) -0.0999(9) 0.1371(8) 0.051(2) Uani 1 1 d . . .
C9 C -0.8306(16) -0.2863(12) 0.1045(10) 0.077(3) Uani 1 1 d . . .
H9A H -0.7930 -0.3566 0.1324 0.115 Uiso 1 1 calc . . .
H9B H -0.9457 -0.3220 0.0413 0.115 Uiso 1 1 calc . . .
H9C H -0.8411 -0.2337 0.1657 0.115 Uiso 1 1 calc . . .
C10 C -0.6500(16) -0.2843(10) -0.0080(8) 0.066(3) Uani 1 1 d . . .
H10A H -0.6287 -0.2387 -0.0670 0.099 Uiso 1 1 calc . . .
H10B H -0.7463 -0.3671 -0.0433 0.099 Uiso 1 1 calc . . .
H10C H -0.5419 -0.2991 0.0371 0.099 Uiso 1 1 calc . . .
C11 C 0.0514(13) 0.2723(8) 0.4484(8) 0.046(2) Uani 1 1 d . . .
C12 C 0.0953(14) 0.4025(8) 0.4289(8) 0.050(2) Uani 1 1 d . . .
C13 C -0.0250(14) 0.4404(9) 0.3499(9) 0.057(2) Uani 1 1 d . . .
H13 H -0.1398 0.3807 0.3052 0.068 Uiso 1 1 calc . . .
C14 C 0.0235(17) 0.5671(9) 0.3361(9) 0.063(3) Uani 1 1 d . . .
H14 H -0.0598 0.5946 0.2830 0.075 Uiso 1 1 calc . . .
C15 C 0.1882(17) 0.6516(9) 0.3975(10) 0.064(3) Uani 1 1 d . . .
H15 H 0.2199 0.7380 0.3876 0.077 Uiso 1 1 calc . . .
C16 C 0.3093(16) 0.6124(9) 0.4741(10) 0.065(3) Uani 1 1 d . . .
H16 H 0.4253 0.6717 0.5161 0.078 Uiso 1 1 calc . . .
C17 C 0.2641(15) 0.4876(9) 0.4908(9) 0.059(3) Uani 1 1 d . . .
H17 H 0.3481 0.4608 0.5441 0.071 Uiso 1 1 calc . . .
C18 C 0.244(2) 0.3406(18) 0.2168(17) 0.143(8) Uani 1 1 d . . .
H18A H 0.3189 0.3416 0.2951 0.171 Uiso 1 1 calc . . .
H18B H 0.2363 0.4275 0.2140 0.171 Uiso 1 1 calc . . .
C19 C 0.323(2) 0.3110(14) 0.1424(16) 0.124(7) Uani 1 1 d . . .
H19A H 0.4456 0.3158 0.1848 0.149 Uiso 1 1 calc . . .
H19B H 0.3247 0.3714 0.0898 0.149 Uiso 1 1 calc . . .
C20 C 0.208(2) 0.1749(11) 0.0779(12) 0.083(4) Uani 1 1 d . . .
H20A H 0.1496 0.1726 -0.0037 0.099 Uiso 1 1 calc . . .
H20B H 0.2785 0.1172 0.0869 0.099 Uiso 1 1 calc . . .
C21 C 0.077(2) 0.1392(11) 0.1320(14) 0.094(5) Uani 1 1 d . . .
H21A H -0.0421 0.0912 0.0740 0.112 Uiso 1 1 calc . . .
H21B H 0.1091 0.0836 0.1860 0.112 Uiso 1 1 calc . . .

loop_
_atom_site_aniso_label
_atom_site_aniso_U_11
_atom_site_aniso_U_22
_atom_site_aniso_U_33
_atom_site_aniso_U_23
_atom_site_aniso_U_13
_atom_site_aniso_U_12
Pt 0.0456(3) 0.0275(2) 0.0467(3) 0.0135(2) 0.0135(2) 0.0111(2)
Mo 0.0461(5) 0.0372(4) 0.0438(5) 0.0124(4) 0.0172(4) 0.0144(4)
O1 0.063(5) 0.068(4) 0.055(4) 0.011(3) 0.031(4) 0.007(4)
O2 0.063(5) 0.060(4) 0.061(4) 0.011(3) 0.028(4) 0.024(4)
O3 0.105(7) 0.037(4) 0.093(6) 0.016(4) 0.018(5) 0.008(4)
O4 0.107(8) 0.073(6) 0.129(9) -0.007(6) 0.066(7) 0.003(5)
N1 0.064(5) 0.034(4) 0.047(5) 0.008(3) 0.020(4) 0.020(4)
N2 0.071(6) 0.070(6) 0.054(6) 0.017(4) 0.028(5) 0.026(5)
C1 0.047(6) 0.049(5) 0.053(6) 0.005(4) 0.020(5) 0.016(4)
C2 0.061(6) 0.041(4) 0.045(5) 0.018(4) 0.020(5) 0.026(4)
C3 0.062(7) 0.047(5) 0.062(7) 0.012(5) 0.016(5) 0.014(5)
C4 0.056(6) 0.069(6) 0.056(6) 0.015(5) 0.015(5) 0.036(5)
C5 0.063(7) 0.053(5) 0.058(6) 0.016(5) 0.026(5) 0.028(5)
C6 0.046(6) 0.051(5) 0.064(6) 0.025(5) 0.021(5) 0.016(4)
C7 0.051(6) 0.053(5) 0.040(5) 0.013(4) 0.017(4) 0.019(4)
C8 0.063(7) 0.044(5) 0.048(6) 0.010(4) 0.017(5) 0.024(5)
C9 0.055(7) 0.081(8) 0.072(8) 0.008(6) 0.018(6) 0.001(6)
C10 0.070(7) 0.064(6) 0.042(6) 0.001(5) 0.010(5) 0.011(6)
C11 0.051(5) 0.035(4) 0.048(5) 0.010(4) 0.016(4) 0.014(4)
C12 0.074(7) 0.032(4) 0.055(6) 0.011(4) 0.033(5) 0.023(4)
C13 0.062(7) 0.053(5) 0.061(6) 0.015(5) 0.025(5) 0.025(5)
C14 0.092(9) 0.042(5) 0.072(7) 0.023(5) 0.038(7) 0.037(6)
C15 0.092(9) 0.037(5) 0.087(8) 0.026(5) 0.054(7) 0.025(6)
C16 0.078(8) 0.034(5) 0.084(8) 0.010(5) 0.044(7) 0.006(5)
C17 0.060(7) 0.043(5) 0.066(7) 0.011(5) 0.018(5) 0.012(5)
C18 0.112(14) 0.119(13) 0.145(16) -0.066(12) 0.072(13) -0.035(11)
C19 0.120(14) 0.084(10) 0.163(16) -0.034(10) 0.102(13) -0.014(9)
C20 0.112(11) 0.064(7) 0.094(10) 0.012(6) 0.055(9) 0.042(7)
C21 0.094(10) 0.048(6) 0.143(13) -0.001(7) 0.066(10) 0.011(7)

loop_
_atom_type_symbol
_atom_type_description
_atom_type_scat_dispersion_real
_atom_type_scat_dispersion_imag
_atom_type_scat_source
C C 0.0033 0.0016 'International Tables Vol C Tables 4.2.6.8 and 6.1.1.4'
H H 0.0000 0.0000 'International Tables Vol C Tables 4.2.6.8 and 6.1.1.4'
N N 0.0061 0.0033 'International Tables Vol C Tables 4.2.6.8 and 6.1.1.4'
O O 0.0106 0.0060 'International Tables Vol C Tables 4.2.6.8 and 6.1.1.4'
Mo Mo -1.6832 0.6857 'International Tables Vol C Tables 4.2.6.8 and 6.1.1.4'
Pt Pt -1.7033 8.3905 'International Tables Vol C Tables 4.2.6.8 and 6.1.1.4'

loop_
_geom_angle_atom_site_label_1
_geom_angle_atom_site_label_2
_geom_angle_atom_site_label_3
_geom_angle
_geom_angle_site_symmetry_1
_geom_angle_site_symmetry_3
_geom_angle_publ_flag
N1 Pt N1 179.999(1) . 2_556 ?
N1 Pt C2 84.1(3) . 2_556 ?
N1 Pt C2 95.9(3) 2_556 2_556 ?
N1 Pt C2 95.9(3) . . ?
N1 Pt C2 84.1(3) 2_556 . ?
C2 Pt C2 179.998(1) 2_556 . ?
N1 Pt C1 102.2(3) . . ?
N1 Pt C1 77.8(3) 2_556 . ?
C2 Pt C1 99.7(3) 2_556 . ?
C2 Pt C1 80.3(3) . . ?
N1 Pt C1 77.8(3) . 2_556 ?
N1 Pt C1 102.2(3) 2_556 2_556 ?
C2 Pt C1 80.3(3) 2_556 2_556 ?
C2 Pt C1 99.7(3) . 2_556 ?
C1 Pt C1 180.0(4) . 2_556 ?
N1 Pt Mo 87.1(2) . . ?
N1 Pt Mo 92.9(2) 2_556 . ?
C2 Pt Mo 137.5(2) 2_556 . ?
C2 Pt Mo 42.5(2) . . ?
C1 Pt Mo 42.2(2) . . ?
C1 Pt Mo 137.8(2) 2_556 . ?
N1 Pt Mo 92.9(2) . 2_556 ?
N1 Pt Mo 87.1(2) 2_556 2_556 ?
C2 Pt Mo 42.5(2) 2_556 2_556 ?
C2 Pt Mo 137.5(2) . 2_556 ?
C1 Pt Mo 137.8(2) . 2_556 ?
C1 Pt Mo 42.2(2) 2_556 2_556 ?
Mo Pt Mo 180.00(3) . 2_556 ?
C3 Mo C2 82.0(4) . . ?
C3 Mo C1 85.3(4) . . ?
C2 Mo C1 113.4(4) . . ?
C3 Mo C5 145.1(4) . . ?
C2 Mo C5 128.7(4) . . ?
C1 Mo C5 94.5(4) . . ?
C3 Mo C6 144.9(4) . . ?
C2 Mo C6 97.2(4) . . ?
C1 Mo C6 125.7(4) . . ?
C5 Mo C6 34.9(4) . . ?
C3 Mo C4 109.1(4) . . ?
C2 Mo C4 151.8(4) . . ?
C1 Mo C4 93.7(4) . . ?
C5 Mo C4 36.0(4) . . ?
C6 Mo C4 58.5(4) . . ?
C3 Mo C7 109.6(4) . . ?
C2 Mo C7 93.9(4) . . ?
C1 Mo C7 150.7(4) . . ?
C5 Mo C7 58.6(3) . . ?
C6 Mo C7 35.2(3) . . ?
C4 Mo C7 58.0(4) . . ?
C3 Mo C8 93.3(4) . . ?
C2 Mo C8 122.5(4) . . ?
C1 Mo C8 123.3(4) . . ?
C5 Mo C8 57.8(3) . . ?
C6 Mo C8 57.3(3) . . ?
C4 Mo C8 34.1(3) . . ?
C7 Mo C8 34.3(3) . . ?
C3 Mo Pt 105.7(3) . . ?
C2 Mo Pt 59.4(3) . . ?
C1 Mo Pt 62.3(3) . . ?
C5 Mo Pt 105.1(3) . . ?
C6 Mo Pt 103.9(3) . . ?
C4 Mo Pt 135.5(3) . . ?
C7 Mo Pt 131.6(2) . . ?
C8 Mo Pt 160.8(2) . . ?
C18 O4 C21 105.6(12) . . ?
C11 N1 Pt 174.7(8) . . ?
C8 N2 C9 119.9(9) . . ?
C8 N2 C10 116.7(9) . . ?
C9 N2 C10 111.9(9) . . ?
O1 C1 Mo 172.0(9) . . ?
O1 C1 Pt 112.0(7) . . ?
Mo C1 Pt 75.5(3) . . ?
O2 C2 Mo 170.1(8) . . ?
O2 C2 Pt 111.7(7) . . ?
Mo C2 Pt 78.2(3) . . ?
O3 C3 Mo 177.2(10) . . ?
C8 C4 C5 108.1(10) . . ?
C8 C4 Mo 76.9(6) . . ?
C5 C4 Mo 70.9(6) . . ?
C8 C4 H4 126.0 . . ?
C5 C4 H4 126.0 . . ?
Mo C4 H4 118.1 . . ?
C6 C5 C4 107.2(9) . . ?
C6 C5 Mo 72.6(6) . . ?
C4 C5 Mo 73.1(5) . . ?
C6 C5 H5 126.4 . . ?
C4 C5 H5 126.4 . . ?
Mo C5 H5 119.8 . . ?
C5 C6 C7 109.1(9) . . ?
C5 C6 Mo 72.5(6) . . ?
C7 C6 Mo 73.8(5) . . ?
C5 C6 H6 125.4 . . ?
C7 C6 H6 125.4 . . ?
Mo C6 H6 120.0 . . ?
C6 C7 C8 107.7(8) . . ?
C6 C7 Mo 70.9(5) . . ?
C8 C7 Mo 76.3(5) . . ?
C6 C7 H7 126.2 . . ?
C8 C7 H7 126.2 . . ?
Mo C7 H7 118.5 . . ?
N2 C8 C4 125.5(10) . . ?
N2 C8 C7 126.9(9) . . ?
C4 C8 C7 107.6(9) . . ?
N2 C8 Mo 126.4(6) . . ?
C4 C8 Mo 69.1(6) . . ?
C7 C8 Mo 69.4(5) . . ?
N2 C9 H9A 109.5 . . ?
N2 C9 H9B 109.5 . . ?
H9A C9 H9B 109.5 . . ?
N2 C9 H9C 109.5 . . ?
H9A C9 H9C 109.5 . . ?
H9B C9 H9C 109.5 . . ?
N2 C10 H10A 109.5 . . ?
N2 C10 H10B 109.5 . . ?
H10A C10 H10B 109.5 . . ?
N2 C10 H10C 109.5 . . ?
H10A C10 H10C 109.5 . . ?
H10B C10 H10C 109.5 . . ?
N1 C11 C12 177.3(11) . . ?
C13 C12 C17 120.6(9) . . ?
C13 C12 C11 121.6(10) . . ?
C17 C12 C11 117.8(9) . . ?
C12 C13 C14 119.1(10) . . ?
C12 C13 H13 120.5 . . ?
C14 C13 H13 120.5 . . ?
C15 C14 C13 120.7(10) . . ?
C15 C14 H14 119.7 . . ?
C13 C14 H14 119.7 . . ?
C14 C15 C16 120.0(9) . . ?
C14 C15 H15 120.0 . . ?
C16 C15 H15 120.0 . . ?
C15 C16 C17 120.7(11) . . ?
C15 C16 H16 119.7 . . ?
C17 C16 H16 119.7 . . ?
C12 C17 C16 119.0(10) . . ?
C12 C17 H17 120.5 . . ?
C16 C17 H17 120.5 . . ?
O4 C18 C19 111.2(12) . . ?
O4 C18 H18A 109.4 . . ?
C19 C18 H18A 109.4 . . ?
O4 C18 H18B 109.4 . . ?
C19 C18 H18B 109.4 . . ?
H18A C18 H18B 108.0 . . ?
C18 C19 C20 105.4(12) . . ?
C18 C19 H19A 110.7 . . ?
C20 C19 H19A 110.7 . . ?
C18 C19 H19B 110.7 . . ?
C20 C19 H19B 110.7 . . ?
H19A C19 H19B 108.8 . . ?
C21 C20 C19 102.6(10) . . ?
C21 C20 H20A 111.3 . . ?
C19 C20 H20A 111.3 . . ?
C21 C20 H20B 111.3 . . ?
C19 C20 H20B 111.3 . . ?
H20A C20 H20B 109.2 . . ?
O4 C21 C20 108.0(10) . . ?
O4 C21 H21A 110.1 . . ?
C20 C21 H21A 110.1 . . ?
O4 C21 H21B 110.1 . . ?
C20 C21 H21B 110.1 . . ?
H21A C21 H21B 108.4 . . ?

loop_
_geom_bond_atom_site_label_1
_geom_bond_atom_site_label_2
_geom_bond_distance
_geom_bond_site_symmetry_2
_geom_bond_publ_flag
Pt N1 1.942(7) . ?
Pt N1 1.942(7) 2_556 ?
Pt C2 2.509(9) 2_556 ?
Pt C2 2.509(9) . ?
Pt C1 2.611(10) . ?
Pt C1 2.611(10) 2_556 ?
Pt Mo 2.854(3) . ?
Pt Mo 2.854(3) 2_556 ?
Mo C3 1.928(10) . ?
Mo C2 1.970(11) . ?
Mo C1 1.982(11) . ?
Mo C5 2.312(9) . ?
Mo C6 2.314(9) . ?
Mo C4 2.341(10) . ?
Mo C7 2.351(9) . ?
Mo C8 2.440(10) . ?
O1 C1 1.164(11) . ?
O2 C2 1.161(11) . ?
O3 C3 1.177(12) . ?
O4 C18 1.372(18) . ?
O4 C21 1.404(14) . ?
N1 C11 1.150(10) . ?
N2 C8 1.356(13) . ?
N2 C9 1.460(15) . ?
N2 C10 1.468(14) . ?
C4 C8 1.403(14) . ?
C4 C5 1.437(15) . ?
C4 H4 0.9500 . ?
C5 C6 1.389(14) . ?
C5 H5 0.9500 . ?
C6 C7 1.412(13) . ?
C6 H6 0.9500 . ?
C7 C8 1.416(14) . ?
C7 H7 0.9500 . ?
C9 H9A 0.9800 . ?
C9 H9B 0.9800 . ?
C9 H9C 0.9800 . ?
C10 H10A 0.9800 . ?
C10 H10B 0.9800 . ?
C10 H10C 0.9800 . ?
C11 C12 1.449(11) . ?
C12 C13 1.375(14) . ?
C12 C17 1.379(14) . ?
C13 C14 1.390(13) . ?
C13 H13 0.9500 . ?
C14 C15 1.353(16) . ?
C14 H14 0.9500 . ?
C15 C16 1.372(16) . ?
C15 H15 0.9500 . ?
C16 C17 1.381(13) . ?
C16 H16 0.9500 . ?
C17 H17 0.9500 . ?
C18 C19 1.40(2) . ?
C18 H18A 0.9900 . ?
C18 H18B 0.9900 . ?
C19 C20 1.516(18) . ?
C19 H19A 0.9900 . ?
C19 H19B 0.9900 . ?
C20 C21 1.474(18) . ?
C20 H20A 0.9900 . ?
C20 H20B 0.9900 . ?
C21 H21A 0.9900 . ?
C21 H21B 0.9900 . ?
